data_2023346
loop_
_publ_author_name
'Gienau, Trevor J.'
'Clay, Malachi'
'Brennessel, William W.'
'Reed, Carly R.'

_publ_section_title
;
 (2,9-Dimethyl-1,10-phenanthroline)bis[2-(pyridin-2-yl)phenyl]iridium(III)
 hexafluorophosphate and
 (2,9-dimethyl-1,10-phenanthroline)bis[5-methyl-2-(pyridin-2-yl)phenyl]iridium(III)
 hexafluorophosphate--diethyl ether--acetonitrile (1/0.61/0.78)
;
_journal_coeditor_code ZV2036
_journal_issue 2
_journal_name_full 'Acta Crystallographica Section E Crystallographic Communications'
_journal_paper_doi 10.1107/S2056989024012039
_journal_volume 81
_journal_year 2025
_chemical_formula_iupac '[Ir (C14 H12 N2) (C11 H8 N)2] P F6'
_chemical_formula_moiety 'C36 H28 Ir N4 +, F6 P -'
_chemical_formula_sum 'C36 H28 F6 Ir N4 P'
_chemical_formula_weight 853.79
_chemical_name_systematic
;
(2,9-Dimethyl-1,10-phenanthroline)bis[2-(pyridin-2-yl)phenyl]iridium(III)
hexafluorophosphate
;
_space_group_crystal_system orthorhombic
_space_group_IT_number 61
_space_group_name_Hall '-P 2ac 2ab'
_space_group_name_H-M_alt 'P b c a'
_atom_sites_solution_hydrogens geom
_atom_sites_solution_primary dual
_atom_sites_solution_secondary difmap
_audit_creation_method
;
Olex2 1.5-ac6-015
(compiled 2023.12.04 svn.r209d9fb2 for Rigaku Oxford Diffraction, GUI svn.r6873)
;
_cell_angle_alpha 90
_cell_angle_beta 90
_cell_angle_gamma 90
_cell_formula_units_Z 8
_cell_length_a 11.41300(10)
_cell_length_b 17.16270(10)
_cell_length_c 31.7109(2)
_cell_measurement_reflns_used 61784
_cell_measurement_temperature 100.00(10)
_cell_measurement_theta_max 80.0580
_cell_measurement_theta_min 4.7630
_cell_volume 6211.46(8)
_computing_cell_refinement
;
CrysAlisPro 1.171.42.101a (Rigaku OD, 2023)
;
_computing_data_collection
;
CrysAlisPro 1.171.42.101a (Rigaku OD, 2023)
;
_computing_data_reduction
;
CrysAlisPro 1.171.42.101a (Rigaku OD, 2023)
;
_computing_molecular_graphics
;
Olex2 1.5-ac6-015 (Dolomanov <i>et al.</i>,  2009)
;
_computing_publication_material
;
Olex2 1.5-ac6-015 (Dolomanov <i>et al.</i>,  2009)
;
_computing_structure_refinement
;
<i>SHELXL2019/3</i> (Sheldrick, 2015b)
;
_computing_structure_solution
;
<i>SHELXT2018/2</i> (Sheldrick, 2015a)
;
_diffrn_ambient_temperature 100.00(10)
_diffrn_detector 'Hybrid Pixel Array Detector'
_diffrn_detector_area_resol_mean 10.0000
_diffrn_measured_fraction_theta_full 1.000
_diffrn_measured_fraction_theta_max 0.991
_diffrn_measurement_device 'four-circle diffractometer'
_diffrn_measurement_device_type 'XtaLAB Synergy, Dualflex, HyPix'
_diffrn_measurement_method '\w scans'
_diffrn_radiation_monochromator mirror
_diffrn_radiation_probe x-ray
_diffrn_radiation_type 'Cu K\a'
_diffrn_radiation_wavelength 1.54184
_diffrn_reflns_av_R_equivalents 0.0421
_diffrn_reflns_av_unetI/netI 0.0142
_diffrn_reflns_limit_h_max 14
_diffrn_reflns_limit_h_min -14
_diffrn_reflns_limit_k_max 20
_diffrn_reflns_limit_k_min -21
_diffrn_reflns_limit_l_max 40
_diffrn_reflns_limit_l_min -39
_diffrn_reflns_number 101540
_diffrn_reflns_theta_full 74.504
_diffrn_reflns_theta_max 80.468
_diffrn_reflns_theta_min 4.774
_diffrn_source 'micro-focus sealed X-ray tube'
_exptl_absorpt_coefficient_mu 9.430
_exptl_absorpt_correction_T_max 1.00000
_exptl_absorpt_correction_T_min 0.55763
_exptl_absorpt_correction_type multi-scan
_exptl_absorpt_process_details
;
(CrysAlisPro; Rigaku OD, 2023)
;
_exptl_crystal_colour orange
_exptl_crystal_density_diffrn 1.826
_exptl_crystal_description block
_exptl_crystal_F_000 3344
_exptl_crystal_size_max 0.269
_exptl_crystal_size_mid 0.248
_exptl_crystal_size_min 0.143
_refine_diff_density_max 1.116
_refine_diff_density_min -0.679
_refine_ls_extinction_coef 0.000151(6)
_refine_ls_extinction_expression Fc^*^=kFc[1+0.001xFc^2^\l^3^/sin(2\q)]^-1/4^
_refine_ls_extinction_method
;
<i>SHELXL2019/3</i> (Sheldrick, 2015b)
;
_refine_ls_goodness_of_fit_ref 1.164
_refine_ls_hydrogen_treatment constr
_refine_ls_matrix_type full
_refine_ls_number_parameters 436
_refine_ls_number_reflns 6757
_refine_ls_number_restraints 0
_refine_ls_restrained_S_all 1.164
_refine_ls_R_factor_all 0.0245
_refine_ls_R_factor_gt 0.0241
_refine_ls_shift/su_max 0.004
_refine_ls_shift/su_mean 0.000
_refine_ls_structure_factor_coef Fsqd
_refine_ls_weighting_details 'w=1/[\s^2^(Fo^2^)+(0.0229P)^2^+11.8694P] where P=(Fo^2^+2Fc^2^)/3'
_refine_ls_weighting_scheme calc
_refine_ls_wR_factor_gt 0.0595
_refine_ls_wR_factor_ref 0.0598
_reflns_number_gt 6668
_reflns_number_total 6757
_reflns_threshold_expression 'I > 2\s(I)'
_cod_data_source_file zv2036.cif
_cod_data_source_block 1
_cod_database_code 2023346
_shelx_space_group_comment
;
The symmetry employed for this shelxl refinement is uniquely defined
by the following loop, which should always be used as a source of
symmetry information in preference to the above space-group names.
They are only intended as comments.
;
_shelx_estimated_absorpt_t_min 0.186
_shelx_estimated_absorpt_t_max 0.346

loop_
_space_group_symop_operation_xyz
'x, y, z'
'-x+1/2, -y, z+1/2'
'-x, y+1/2, -z+1/2'
'x+1/2, -y+1/2, -z'
'-x, -y, -z'
'x-1/2, y, -z-1/2'
'x, -y-1/2, z-1/2'
'-x-1/2, y-1/2, z'

loop_
_atom_site_type_symbol
_atom_site_label
_atom_site_fract_x
_atom_site_fract_y
_atom_site_fract_z
_atom_site_U_iso_or_equiv
_atom_site_adp_type
_atom_site_calc_flag
_atom_site_occupancy
_atom_site_disorder_assembly
_atom_site_disorder_group
Ir Ir1 0.51064(2) 0.49405(2) 0.35682(2) 0.01242(5) Uani d 1 . .
N N1 0.64998(18) 0.54667(12) 0.32760(6) 0.0139(4) Uani d 1 . .
N N2 0.36244(18) 0.44319(13) 0.38033(6) 0.0159(4) Uani d 1 . .
N N3 0.63668(18) 0.40108(12) 0.37084(6) 0.0146(4) Uani d 1 . .
N N4 0.56784(19) 0.52297(13) 0.42162(6) 0.0162(4) Uani d 1 . .
C C1 0.4738(2) 0.46697(15) 0.29637(7) 0.0152(5) Uani d 1 . .
C C2 0.3806(2) 0.42257(15) 0.28099(8) 0.0180(5) Uani d 1 . .
H H2 0.320529 0.406073 0.299715 0.022 Uiso calc 1 . .
C C3 0.3746(2) 0.40217(16) 0.23856(8) 0.0215(5) Uani d 1 . .
H H3 0.311915 0.370417 0.228920 0.026 Uiso calc 1 . .
C C4 0.4589(3) 0.42752(16) 0.21007(8) 0.0229(5) Uani d 1 . .
H H4 0.454588 0.412515 0.181280 0.027 Uiso calc 1 . .
C C5 0.5493(2) 0.47488(16) 0.22401(8) 0.0208(5) Uani d 1 . .
H H5 0.606228 0.493618 0.204648 0.025 Uiso calc 1 . .
C C6 0.5565(2) 0.49509(13) 0.26687(8) 0.0160(5) Uani d 1 . .
C C7 0.6527(2) 0.54057(14) 0.28459(8) 0.0157(5) Uani d 1 . .
C C8 0.7438(2) 0.57419(15) 0.26173(8) 0.0187(5) Uani d 1 . .
H H8 0.743229 0.572399 0.231788 0.022 Uiso calc 1 . .
C C9 0.8353(2) 0.61024(15) 0.28279(8) 0.0200(5) Uani d 1 . .
H H9 0.898527 0.632459 0.267446 0.024 Uiso calc 1 . .
C C10 0.8337(2) 0.61356(15) 0.32644(8) 0.0201(5) Uani d 1 . .
H H10 0.896565 0.636951 0.341467 0.024 Uiso calc 1 . .
C C11 0.7391(2) 0.58224(15) 0.34773(8) 0.0170(5) Uani d 1 . .
H H11 0.736895 0.585921 0.377606 0.020 Uiso calc 1 . .
C C12 0.3946(2) 0.57973(15) 0.34547(8) 0.0175(5) Uani d 1 . .
C C13 0.4154(2) 0.65210(16) 0.32684(8) 0.0210(5) Uani d 1 . .
H H13 0.492169 0.664552 0.317475 0.025 Uiso calc 1 . .
C C14 0.3253(3) 0.70679(17) 0.32166(9) 0.0278(6) Uani d 1 . .
H H14 0.341283 0.755710 0.308878 0.033 Uiso calc 1 . .
C C15 0.2124(3) 0.68921(18) 0.33530(9) 0.0301(7) Uani d 1 . .
H H15 0.151613 0.726569 0.332250 0.036 Uiso calc 1 . .
C C16 0.1886(3) 0.61752(18) 0.35329(8) 0.0251(6) Uani d 1 . .
H H16 0.111499 0.605614 0.362596 0.030 Uiso calc 1 . .
C C17 0.2786(2) 0.56242(16) 0.35773(7) 0.0190(5) Uani d 1 . .
C C18 0.2621(2) 0.48607(16) 0.37700(8) 0.0190(5) Uani d 1 . .
C C19 0.1564(2) 0.45492(18) 0.39137(8) 0.0253(6) Uani d 1 . .
H H19 0.086445 0.484707 0.389581 0.030 Uiso calc 1 . .
C C20 0.1538(2) 0.38064(19) 0.40823(9) 0.0275(6) Uani d 1 . .
H H20 0.081877 0.359062 0.417796 0.033 Uiso calc 1 . .
C C21 0.2567(3) 0.33762(17) 0.41112(8) 0.0244(6) Uani d 1 . .
H H21 0.256365 0.286435 0.422525 0.029 Uiso calc 1 . .
C C22 0.3596(2) 0.37113(15) 0.39702(8) 0.0195(5) Uani d 1 . .
H H22 0.430497 0.342410 0.399172 0.023 Uiso calc 1 . .
C C23 0.6701(2) 0.34073(14) 0.34655(8) 0.0172(5) Uani d 1 . .
C C24 0.7709(2) 0.29651(16) 0.35595(8) 0.0208(5) Uani d 1 . .
H H24 0.795756 0.256781 0.337108 0.025 Uiso calc 1 . .
C C25 0.8328(2) 0.31040(16) 0.39189(9) 0.0227(5) Uani d 1 . .
H H25 0.900264 0.280176 0.398306 0.027 Uiso calc 1 . .
C C26 0.7964(2) 0.36956(16) 0.41930(8) 0.0210(5) Uani d 1 . .
C C27 0.8525(2) 0.38278(19) 0.45890(9) 0.0274(6) Uani d 1 . .
H H27 0.917596 0.351582 0.466879 0.033 Uiso calc 1 . .
C C28 0.8140(3) 0.4390(2) 0.48504(9) 0.0299(7) Uani d 1 . .
H H28 0.851634 0.446614 0.511451 0.036 Uiso calc 1 . .
C C29 0.7176(2) 0.48733(17) 0.47356(8) 0.0229(6) Uani d 1 . .
C C30 0.6761(3) 0.54628(19) 0.50012(8) 0.0270(6) Uani d 1 . .
H H30 0.712731 0.555431 0.526566 0.032 Uiso calc 1 . .
C C31 0.5832(2) 0.59043(17) 0.48793(8) 0.0233(5) Uani d 1 . .
H H31 0.553931 0.629698 0.506237 0.028 Uiso calc 1 . .
C C32 0.5299(2) 0.57849(16) 0.44842(8) 0.0194(5) Uani d 1 . .
C C33 0.6595(2) 0.47651(16) 0.43452(8) 0.0179(5) Uani d 1 . .
C C34 0.6989(2) 0.41516(15) 0.40718(8) 0.0167(5) Uani d 1 . .
C C35 0.5974(2) 0.31599(15) 0.30974(9) 0.0221(5) Uani d 1 . .
H H35A 0.514957 0.312952 0.318246 0.033 Uiso calc 1 . .
H H35B 0.623651 0.264746 0.299921 0.033 Uiso calc 1 . .
H H35C 0.605828 0.354052 0.286903 0.033 Uiso calc 1 . .
C C36 0.4290(3) 0.63030(17) 0.43709(9) 0.0258(6) Uani d 1 . .
H H36A 0.447145 0.658624 0.411067 0.039 Uiso calc 1 . .
H H36B 0.415152 0.667579 0.459963 0.039 Uiso calc 1 . .
H H36C 0.358563 0.598554 0.432826 0.039 Uiso calc 1 . .
P P1 0.56252(6) 0.18708(4) 0.44462(2) 0.02319(15) Uani d 1 . .
F F1 0.53641(16) 0.21821(10) 0.39759(5) 0.0289(4) Uani d 1 . .
F F2 0.58804(17) 0.15683(15) 0.49122(6) 0.0459(5) Uani d 1 . .
F F3 0.69740(15) 0.17593(10) 0.43303(5) 0.0294(4) Uani d 1 . .
F F4 0.58775(18) 0.27491(12) 0.45889(6) 0.0415(5) Uani d 1 . .
F F5 0.42699(16) 0.19877(14) 0.45578(6) 0.0463(5) Uani d 1 . .
F F6 0.5363(2) 0.10019(11) 0.42921(8) 0.0502(6) Uani d 1 . .

loop_
_atom_site_aniso_label
_atom_site_aniso_U_11
_atom_site_aniso_U_22
_atom_site_aniso_U_33
_atom_site_aniso_U_12
_atom_site_aniso_U_13
_atom_site_aniso_U_23
Ir1 0.01142(7) 0.01540(7) 0.01044(7) 0.00033(3) -0.00051(3) -0.00022(3)
N1 0.0134(9) 0.0143(9) 0.0139(9) 0.0014(7) 0.0006(7) -0.0008(7)
N2 0.0120(9) 0.0239(11) 0.0118(9) -0.0019(8) -0.0007(7) -0.0020(8)
N3 0.0134(9) 0.0158(10) 0.0147(10) -0.0004(8) 0.0010(8) 0.0031(8)
N4 0.0146(10) 0.0222(10) 0.0118(9) -0.0024(8) -0.0004(8) 0.0003(8)
C1 0.0164(11) 0.0182(12) 0.0109(11) 0.0027(9) -0.0016(9) -0.0009(9)
C2 0.0144(11) 0.0220(12) 0.0175(12) 0.0006(9) -0.0006(9) -0.0021(10)
C3 0.0192(12) 0.0261(13) 0.0193(13) -0.0007(10) -0.0048(10) -0.0052(10)
C4 0.0274(14) 0.0266(13) 0.0146(12) 0.0004(11) -0.0035(10) -0.0050(10)
C5 0.0252(13) 0.0243(13) 0.0130(12) -0.0011(11) 0.0020(10) -0.0029(10)
C6 0.0181(13) 0.0146(11) 0.0152(12) 0.0021(9) -0.0004(10) -0.0003(8)
C7 0.0169(11) 0.0164(11) 0.0140(11) 0.0024(9) 0.0005(9) 0.0004(9)
C8 0.0228(12) 0.0183(12) 0.0150(11) -0.0008(10) 0.0018(10) -0.0005(9)
C9 0.0216(13) 0.0176(12) 0.0209(12) -0.0020(10) 0.0053(10) -0.0010(10)
C10 0.0190(12) 0.0181(12) 0.0231(13) -0.0022(10) -0.0018(10) 0.0003(10)
C11 0.0185(12) 0.0166(12) 0.0160(11) 0.0003(9) -0.0018(10) -0.0002(9)
C12 0.0181(12) 0.0200(12) 0.0145(11) 0.0087(10) -0.0044(9) -0.0038(9)
C13 0.0238(13) 0.0218(13) 0.0176(12) 0.0043(10) -0.0026(10) -0.0007(10)
C14 0.0379(16) 0.0220(13) 0.0235(13) 0.0091(12) -0.0062(12) -0.0017(11)
C15 0.0314(15) 0.0313(15) 0.0275(15) 0.0146(12) -0.0060(12) -0.0081(12)
C16 0.0216(14) 0.0331(15) 0.0206(13) 0.0089(12) -0.0036(10) -0.0076(11)
C17 0.0182(13) 0.0261(14) 0.0128(11) 0.0049(10) -0.0024(9) -0.0055(9)
C18 0.0154(12) 0.0294(14) 0.0121(11) 0.0028(10) -0.0009(9) -0.0067(10)
C19 0.0157(12) 0.0396(16) 0.0205(13) -0.0008(11) 0.0003(10) -0.0081(11)
C20 0.0169(13) 0.0457(17) 0.0199(13) -0.0104(12) 0.0022(10) -0.0047(12)
C21 0.0267(14) 0.0282(14) 0.0181(12) -0.0081(11) 0.0046(11) -0.0022(10)
C22 0.0204(12) 0.0226(13) 0.0154(12) -0.0022(10) -0.0003(10) -0.0014(9)
C23 0.0179(12) 0.0158(11) 0.0180(11) -0.0011(9) 0.0017(10) 0.0043(9)
C24 0.0174(12) 0.0174(12) 0.0275(14) 0.0008(10) 0.0021(10) 0.0024(10)
C25 0.0144(12) 0.0247(13) 0.0291(14) 0.0001(10) 0.0000(10) 0.0089(11)
C26 0.0145(12) 0.0287(14) 0.0197(12) -0.0004(10) -0.0002(10) 0.0078(10)
C27 0.0159(12) 0.0434(17) 0.0229(14) 0.0043(12) -0.0032(10) 0.0086(12)
C28 0.0217(14) 0.0507(19) 0.0175(13) 0.0022(13) -0.0072(11) 0.0046(12)
C29 0.0192(13) 0.0350(15) 0.0143(12) -0.0020(11) -0.0019(10) 0.0022(10)
C30 0.0265(14) 0.0389(17) 0.0155(13) -0.0024(13) -0.0041(10) -0.0029(11)
C31 0.0242(13) 0.0312(14) 0.0145(12) -0.0029(11) 0.0007(10) -0.0049(10)
C32 0.0191(12) 0.0249(13) 0.0142(11) -0.0039(10) 0.0018(10) -0.0014(10)
C33 0.0147(11) 0.0258(13) 0.0131(11) -0.0025(10) -0.0016(9) 0.0032(10)
C34 0.0102(11) 0.0237(12) 0.0160(11) -0.0018(9) -0.0004(9) 0.0052(9)
C35 0.0252(13) 0.0159(12) 0.0253(13) 0.0000(10) -0.0033(11) -0.0024(10)
C36 0.0312(15) 0.0284(14) 0.0180(13) 0.0064(12) -0.0014(11) -0.0069(11)
P1 0.0207(3) 0.0297(4) 0.0191(3) -0.0029(3) 0.0029(3) 0.0051(3)
F1 0.0373(9) 0.0296(9) 0.0199(8) 0.0045(8) 0.0034(7) 0.0042(7)
F2 0.0260(9) 0.0885(17) 0.0234(9) 0.0076(10) 0.0055(7) 0.0220(10)
F3 0.0265(8) 0.0344(9) 0.0273(8) 0.0024(7) 0.0088(7) 0.0029(7)
F4 0.0410(11) 0.0407(11) 0.0429(11) 0.0032(9) 0.0030(9) -0.0189(9)
F5 0.0208(9) 0.0781(15) 0.0399(11) 0.0010(9) 0.0053(8) 0.0287(10)
F6 0.0563(13) 0.0248(10) 0.0696(15) -0.0129(9) -0.0256(12) 0.0134(10)

loop_
_atom_type_symbol
_atom_type_description
_atom_type_scat_dispersion_real
_atom_type_scat_dispersion_imag
_atom_type_scat_source
C C 0.0181 0.0091 'International Tables Vol C Tables 4.2.6.8 and 6.1.1.4'
H H 0.0000 0.0000 'International Tables Vol C Tables 4.2.6.8 and 6.1.1.4'
F F 0.0727 0.0534 'International Tables Vol C Tables 4.2.6.8 and 6.1.1.4'
Ir Ir -4.7710 6.5667 'International Tables Vol C Tables 4.2.6.8 and 6.1.1.4'
N N 0.0311 0.0180 'International Tables Vol C Tables 4.2.6.8 and 6.1.1.4'
P P 0.2955 0.4335 'International Tables Vol C Tables 4.2.6.8 and 6.1.1.4'

loop_
_geom_angle_atom_site_label_1
_geom_angle_atom_site_label_2
_geom_angle_atom_site_label_3
_geom_angle_site_symmetry_1
_geom_angle_site_symmetry_3
_geom_angle
_geom_angle_publ_flag
N1 Ir1 N3 . . 84.45(8) y
N1 Ir1 N4 . . 95.28(8) y
N2 Ir1 N1 . . 174.13(8) y
N2 Ir1 N3 . . 99.10(8) y
N2 Ir1 N4 . . 90.07(8) y
N3 Ir1 N4 . . 77.38(8) y
C1 Ir1 N1 . . 80.44(9) y
C1 Ir1 N2 . . 94.33(9) y
C1 Ir1 N3 . . 99.31(9) y
C1 Ir1 N4 . . 174.88(9) y
C12 Ir1 N1 . . 96.20(10) y
C12 Ir1 N2 . . 80.36(10) y
C12 Ir1 N3 . . 178.62(9) y
C12 Ir1 N4 . . 101.33(9) y
C12 Ir1 C1 . . 82.01(10) y
C7 N1 Ir1 . . 115.75(16) ?
C11 N1 Ir1 . . 124.85(17) ?
C11 N1 C7 . . 119.3(2) ?
C18 N2 Ir1 . . 115.82(18) ?
C22 N2 Ir1 . . 123.77(18) ?
C22 N2 C18 . . 120.4(2) ?
C23 N3 Ir1 . . 129.02(17) ?
C23 N3 C34 . . 117.9(2) ?
C34 N3 Ir1 . . 112.38(16) ?
C32 N4 Ir1 . . 130.48(18) ?
C32 N4 C33 . . 117.8(2) ?
C33 N4 Ir1 . . 111.72(16) ?
C2 C1 Ir1 . . 128.08(19) ?
C2 C1 C6 . . 117.6(2) ?
C6 C1 Ir1 . . 114.25(18) ?
C1 C2 H2 . . 119.6 ?
C3 C2 C1 . . 120.8(2) ?
C3 C2 H2 . . 119.6 ?
C2 C3 H3 . . 119.5 ?
C4 C3 C2 . . 121.0(2) ?
C4 C3 H3 . . 119.5 ?
C3 C4 H4 . . 120.3 ?
C5 C4 C3 . . 119.5(2) ?
C5 C4 H4 . . 120.3 ?
C4 C5 H5 . . 120.1 ?
C4 C5 C6 . . 119.8(2) ?
C6 C5 H5 . . 120.1 ?
C1 C6 C7 . . 115.5(2) ?
C5 C6 C1 . . 121.1(2) ?
C5 C6 C7 . . 123.2(2) ?
N1 C7 C6 . . 114.0(2) ?
N1 C7 C8 . . 120.3(2) ?
C8 C7 C6 . . 125.7(2) ?
C7 C8 H8 . . 120.1 ?
C9 C8 C7 . . 119.8(2) ?
C9 C8 H8 . . 120.1 ?
C8 C9 H9 . . 120.3 ?
C10 C9 C8 . . 119.3(2) ?
C10 C9 H9 . . 120.3 ?
C9 C10 H10 . . 120.6 ?
C11 C10 C9 . . 118.8(2) ?
C11 C10 H10 . . 120.6 ?
N1 C11 C10 . . 122.3(2) ?
N1 C11 H11 . . 118.8 ?
C10 C11 H11 . . 118.8 ?
C13 C12 Ir1 . . 127.9(2) ?
C13 C12 C17 . . 117.6(2) ?
C17 C12 Ir1 . . 114.48(19) ?
C12 C13 H13 . . 119.3 ?
C12 C13 C14 . . 121.4(3) ?
C14 C13 H13 . . 119.3 ?
C13 C14 H14 . . 120.1 ?
C15 C14 C13 . . 119.8(3) ?
C15 C14 H14 . . 120.1 ?
C14 C15 H15 . . 119.9 ?
C16 C15 C14 . . 120.2(3) ?
C16 C15 H15 . . 119.9 ?
C15 C16 H16 . . 120.1 ?
C15 C16 C17 . . 119.8(3) ?
C17 C16 H16 . . 120.1 ?
C12 C17 C18 . . 115.2(2) ?
C16 C17 C12 . . 121.1(3) ?
C16 C17 C18 . . 123.6(3) ?
N2 C18 C17 . . 114.1(2) ?
N2 C18 C19 . . 119.5(3) ?
C19 C18 C17 . . 126.3(3) ?
C18 C19 H19 . . 120.1 ?
C20 C19 C18 . . 119.9(3) ?
C20 C19 H19 . . 120.1 ?
C19 C20 H20 . . 120.1 ?
C19 C20 C21 . . 119.8(3) ?
C21 C20 H20 . . 120.1 ?
C20 C21 H21 . . 120.8 ?
C22 C21 C20 . . 118.4(3) ?
C22 C21 H21 . . 120.8 ?
N2 C22 C21 . . 122.0(3) ?
N2 C22 H22 . . 119.0 ?
C21 C22 H22 . . 119.0 ?
N3 C23 C24 . . 121.6(2) ?
N3 C23 C35 . . 120.6(2) ?
C24 C23 C35 . . 117.7(2) ?
C23 C24 H24 . . 119.8 ?
C25 C24 C23 . . 120.4(3) ?
C25 C24 H24 . . 119.8 ?
C24 C25 H25 . . 120.3 ?
C24 C25 C26 . . 119.5(2) ?
C26 C25 H25 . . 120.3 ?
C25 C26 C27 . . 121.9(3) ?
C25 C26 C34 . . 117.8(2) ?
C34 C26 C27 . . 120.3(3) ?
C26 C27 H27 . . 119.7 ?
C28 C27 C26 . . 120.6(3) ?
C28 C27 H27 . . 119.7 ?
C27 C28 H28 . . 119.6 ?
C27 C28 C29 . . 120.8(3) ?
C29 C28 H28 . . 119.6 ?
C30 C29 C28 . . 121.9(3) ?
C30 C29 C33 . . 117.6(3) ?
C33 C29 C28 . . 120.5(3) ?
C29 C30 H30 . . 120.1 ?
C31 C30 C29 . . 119.7(2) ?
C31 C30 H30 . . 120.1 ?
C30 C31 H31 . . 119.7 ?
C30 C31 C32 . . 120.6(3) ?
C32 C31 H31 . . 119.7 ?
N4 C32 C31 . . 121.7(3) ?
N4 C32 C36 . . 121.0(2) ?
C31 C32 C36 . . 117.3(2) ?
N4 C33 C29 . . 122.6(2) ?
N4 C33 C34 . . 118.9(2) ?
C29 C33 C34 . . 118.5(2) ?
N3 C34 C26 . . 122.5(2) ?
N3 C34 C33 . . 118.2(2) ?
C26 C34 C33 . . 119.3(2) ?
C23 C35 H35A . . 109.5 ?
C23 C35 H35B . . 109.5 ?
C23 C35 H35C . . 109.5 ?
H35A C35 H35B . . 109.5 ?
H35A C35 H35C . . 109.5 ?
H35B C35 H35C . . 109.5 ?
C32 C36 H36A . . 109.5 ?
C32 C36 H36B . . 109.5 ?
C32 C36 H36C . . 109.5 ?
H36A C36 H36B . . 109.5 ?
H36A C36 H36C . . 109.5 ?
H36B C36 H36C . . 109.5 ?
F2 P1 F1 . . 179.64(13) ?
F2 P1 F3 . . 89.89(10) ?
F2 P1 F4 . . 90.67(13) ?
F2 P1 F5 . . 90.71(10) ?
F2 P1 F6 . . 90.78(13) ?
F3 P1 F1 . . 90.29(9) ?
F3 P1 F4 . . 90.26(10) ?
F3 P1 F5 . . 179.38(11) ?
F3 P1 F6 . . 89.88(12) ?
F4 P1 F1 . . 89.01(11) ?
F5 P1 F1 . . 89.11(10) ?
F5 P1 F4 . . 89.62(12) ?
F6 P1 F1 . . 89.53(11) ?
F6 P1 F4 . . 178.54(12) ?
F6 P1 F5 . . 90.23(13) ?

loop_
_geom_bond_atom_site_label_1
_geom_bond_atom_site_label_2
_geom_bond_site_symmetry_2
_geom_bond_distance
_geom_bond_publ_flag
Ir1 N1 . 2.050(2) y
Ir1 N2 . 2.044(2) y
Ir1 N3 . 2.194(2) y
Ir1 N4 . 2.212(2) y
Ir1 C1 . 2.017(2) y
Ir1 C12 . 2.012(2) y
N1 C7 . 1.368(3) ?
N1 C11 . 1.347(3) ?
N2 C18 . 1.365(3) ?
N2 C22 . 1.346(3) ?
N3 C23 . 1.346(3) ?
N3 C34 . 1.375(3) ?
N4 C32 . 1.348(3) ?
N4 C33 . 1.378(3) ?
C1 C2 . 1.396(3) ?
C1 C6 . 1.414(4) ?
C2 H2 . 0.9500 ?
C2 C3 . 1.392(4) ?
C3 H3 . 0.9500 ?
C3 C4 . 1.389(4) ?
C4 H4 . 0.9500 ?
C4 C5 . 1.386(4) ?
C5 H5 . 0.9500 ?
C5 C6 . 1.405(3) ?
C6 C7 . 1.460(4) ?
C7 C8 . 1.393(4) ?
C8 H8 . 0.9500 ?
C8 C9 . 1.385(4) ?
C9 H9 . 0.9500 ?
C9 C10 . 1.385(4) ?
C10 H10 . 0.9500 ?
C10 C11 . 1.382(4) ?
C11 H11 . 0.9500 ?
C12 C13 . 1.396(4) ?
C12 C17 . 1.411(4) ?
C13 H13 . 0.9500 ?
C13 C14 . 1.401(4) ?
C14 H14 . 0.9500 ?
C14 C15 . 1.392(5) ?
C15 H15 . 0.9500 ?
C15 C16 . 1.383(5) ?
C16 H16 . 0.9500 ?
C16 C17 . 1.404(4) ?
C17 C18 . 1.458(4) ?
C18 C19 . 1.396(4) ?
C19 H19 . 0.9500 ?
C19 C20 . 1.383(4) ?
C20 H20 . 0.9500 ?
C20 C21 . 1.391(4) ?
C21 H21 . 0.9500 ?
C21 C22 . 1.381(4) ?
C22 H22 . 0.9500 ?
C23 C24 . 1.410(4) ?
C23 C35 . 1.494(4) ?
C24 H24 . 0.9500 ?
C24 C25 . 1.362(4) ?
C25 H25 . 0.9500 ?
C25 C26 . 1.400(4) ?
C26 C27 . 1.428(4) ?
C26 C34 . 1.413(3) ?
C27 H27 . 0.9500 ?
C27 C28 . 1.346(4) ?
C28 H28 . 0.9500 ?
C28 C29 . 1.426(4) ?
C29 C30 . 1.399(4) ?
C29 C33 . 1.416(4) ?
C30 H30 . 0.9500 ?
C30 C31 . 1.360(4) ?
C31 H31 . 0.9500 ?
C31 C32 . 1.408(4) ?
C32 C36 . 1.499(4) ?
C33 C34 . 1.436(4) ?
C35 H35A . 0.9800 ?
C35 H35B . 0.9800 ?
C35 H35C . 0.9800 ?
C36 H36A . 0.9800 ?
C36 H36B . 0.9800 ?
C36 H36C . 0.9800 ?
P1 F1 . 1.6118(17) ?
P1 F2 . 1.5932(19) ?
P1 F3 . 1.5943(18) ?
P1 F4 . 1.600(2) ?
P1 F5 . 1.599(2) ?
P1 F6 . 1.597(2) ?

loop_
_geom_hbond_atom_site_label_D
_geom_hbond_atom_site_label_H
_geom_hbond_atom_site_label_A
_geom_hbond_site_symmetry_A
_geom_hbond_distance_DH
_geom_hbond_distance_HA
_geom_hbond_distance_DA
_geom_hbond_angle_DHA
_geom_hbond_publ_flag
C10 H10 F1 8_765 0.95 2.39 3.243(3) 149.6 yes
C11 H11 F3 8_765 0.95 2.46 3.229(3) 138.3 yes
C22 H22 F1 . 0.95 2.45 3.311(3) 150.4 yes
C27 H27 F2 4_556 0.95 2.36 3.192(3) 146.0 yes
C31 H31 F4 5_666 0.95 2.55 3.463(3) 160.4 yes

loop_
_geom_torsion_atom_site_label_1
_geom_torsion_atom_site_label_2
_geom_torsion_atom_site_label_3
_geom_torsion_atom_site_label_4
_geom_torsion_site_symmetry_1
_geom_torsion_site_symmetry_2
_geom_torsion_site_symmetry_3
_geom_torsion_site_symmetry_4
_geom_torsion
_geom_torsion_publ_flag
Ir1 N1 C7 C6 . . . . -1.7(3) ?
Ir1 N1 C7 C8 . . . . -179.89(18) ?
Ir1 N1 C11 C10 . . . . 176.85(19) ?
Ir1 N2 C18 C17 . . . . -1.2(3) ?
Ir1 N2 C18 C19 . . . . 178.51(18) ?
Ir1 N2 C22 C21 . . . . -177.47(19) ?
Ir1 N3 C23 C24 . . . . 165.04(18) ?
Ir1 N3 C23 C35 . . . . -18.1(3) ?
Ir1 N3 C34 C26 . . . . -170.57(19) ?
Ir1 N3 C34 C33 . . . . 12.2(3) ?
Ir1 N4 C32 C31 . . . . -176.17(19) ?
Ir1 N4 C32 C36 . . . . 3.6(4) ?
Ir1 N4 C33 C29 . . . . 175.2(2) ?
Ir1 N4 C33 C34 . . . . -4.1(3) ?
Ir1 C1 C2 C3 . . . . -173.0(2) ?
Ir1 C1 C6 C5 . . . . 173.9(2) ?
Ir1 C1 C6 C7 . . . . -1.6(3) ?
Ir1 C12 C13 C14 . . . . -178.8(2) ?
Ir1 C12 C17 C16 . . . . 177.60(19) ?
Ir1 C12 C17 C18 . . . . 0.7(3) ?
N1 C7 C8 C9 . . . . 3.5(4) ?
N2 C18 C19 C20 . . . . -1.0(4) ?
N3 C23 C24 C25 . . . . 4.8(4) ?
N4 C33 C34 N3 . . . . -5.6(3) ?
N4 C33 C34 C26 . . . . 177.1(2) ?
C1 C2 C3 C4 . . . . -2.2(4) ?
C1 C6 C7 N1 . . . . 2.2(3) ?
C1 C6 C7 C8 . . . . -179.8(2) ?
C2 C1 C6 C5 . . . . -4.0(4) ?
C2 C1 C6 C7 . . . . -179.5(2) ?
C2 C3 C4 C5 . . . . -1.0(4) ?
C3 C4 C5 C6 . . . . 1.6(4) ?
C4 C5 C6 C1 . . . . 0.9(4) ?
C4 C5 C6 C7 . . . . 176.0(2) ?
C5 C6 C7 N1 . . . . -173.2(2) ?
C5 C6 C7 C8 . . . . 4.8(4) ?
C6 C1 C2 C3 . . . . 4.6(4) ?
C6 C7 C8 C9 . . . . -174.4(2) ?
C7 N1 C11 C10 . . . . 0.4(4) ?
C7 C8 C9 C10 . . . . -1.2(4) ?
C8 C9 C10 C11 . . . . -1.5(4) ?
C9 C10 C11 N1 . . . . 1.9(4) ?
C11 N1 C7 C6 . . . . 175.0(2) ?
C11 N1 C7 C8 . . . . -3.2(4) ?
C12 C13 C14 C15 . . . . 0.1(4) ?
C12 C17 C18 N2 . . . . 0.3(3) ?
C12 C17 C18 C19 . . . . -179.4(2) ?
C13 C12 C17 C16 . . . . -3.1(4) ?
C13 C12 C17 C18 . . . . 180.0(2) ?
C13 C14 C15 C16 . . . . -1.1(4) ?
C14 C15 C16 C17 . . . . 0.0(4) ?
C15 C16 C17 C12 . . . . 2.2(4) ?
C15 C16 C17 C18 . . . . 178.8(2) ?
C16 C17 C18 N2 . . . . -176.5(2) ?
C16 C17 C18 C19 . . . . 3.8(4) ?
C17 C12 C13 C14 . . . . 2.0(4) ?
C17 C18 C19 C20 . . . . 178.6(2) ?
C18 N2 C22 C21 . . . . 0.3(4) ?
C18 C19 C20 C21 . . . . 0.6(4) ?
C19 C20 C21 C22 . . . . 0.2(4) ?
C20 C21 C22 N2 . . . . -0.7(4) ?
C22 N2 C18 C17 . . . . -179.1(2) ?
C22 N2 C18 C19 . . . . 0.6(4) ?
C23 N3 C34 C26 . . . . 0.9(3) ?
C23 N3 C34 C33 . . . . -176.3(2) ?
C23 C24 C25 C26 . . . . -0.6(4) ?
C24 C25 C26 C27 . . . . 175.1(3) ?
C24 C25 C26 C34 . . . . -3.0(4) ?
C25 C26 C27 C28 . . . . -178.6(3) ?
C25 C26 C34 N3 . . . . 3.0(4) ?
C25 C26 C34 C33 . . . . -179.8(2) ?
C26 C27 C28 C29 . . . . -0.9(5) ?
C27 C26 C34 N3 . . . . -175.2(2) ?
C27 C26 C34 C33 . . . . 2.0(4) ?
C27 C28 C29 C30 . . . . -179.9(3) ?
C27 C28 C29 C33 . . . . 0.6(5) ?
C28 C29 C30 C31 . . . . -179.5(3) ?
C28 C29 C33 N4 . . . . -178.3(3) ?
C28 C29 C33 C34 . . . . 0.9(4) ?
C29 C30 C31 C32 . . . . -1.4(4) ?
C29 C33 C34 N3 . . . . 175.1(2) ?
C29 C33 C34 C26 . . . . -2.2(4) ?
C30 C29 C33 N4 . . . . 2.1(4) ?
C30 C29 C33 C34 . . . . -178.6(3) ?
C30 C31 C32 N4 . . . . 0.6(4) ?
C30 C31 C32 C36 . . . . -179.2(3) ?
C32 N4 C33 C29 . . . . -2.9(4) ?
C32 N4 C33 C34 . . . . 177.8(2) ?
C33 N4 C32 C31 . . . . 1.5(4) ?
C33 N4 C32 C36 . . . . -178.7(2) ?
C33 C29 C30 C31 . . . . 0.1(4) ?
C34 N3 C23 C24 . . . . -4.8(3) ?
C34 N3 C23 C35 . . . . 172.1(2) ?
C34 C26 C27 C28 . . . . -0.5(4) ?
C35 C23 C24 C25 . . . . -172.2(2) ?
